data_4327409
loop_
_publ_author_name
'Jos\'e Vicente'
'Pablo Gonz\'alez-Herrero'
'Yolanda Garc\'ia-S\'anchez'
'Peter G. Jones'
'Manuel Bardaj\'i'

_publ_section_title
;
 (Fluoren-9-ylidene)methanedithiolato Complexes of Gold: Synthesis,
 Luminescence, and Charge-Transfer Adducts1
;
_journal_name_full 'Inorganic Chemistry'
_journal_page_first 7516
_journal_page_last 7531
_journal_paper_doi 10.1021/ic049132+
_journal_volume 43
_journal_year 2004
_chemical_formula_sum 'C54 H46 Au2 O P2 S2'
_chemical_formula_weight 1230.90
_chemical_name_systematic
;
 ?
;
_space_group_IT_number 14
_symmetry_cell_setting monoclinic
_symmetry_space_group_name_Hall '-P 2ybc'
_symmetry_space_group_name_H-M 'P 1 21/c 1'
_atom_sites_solution_hydrogens geom
_atom_sites_solution_primary Patterson
_atom_sites_solution_secondary difmap
_audit_creation_method SHELXL-97
_cell_angle_alpha 90.00
_cell_angle_beta 106.300(5)
_cell_angle_gamma 90.00
_cell_formula_units_Z 4
_cell_length_a 17.0606(12)
_cell_length_b 14.5181(11)
_cell_length_c 19.1280(12)
_cell_measurement_reflns_used 8134
_cell_measurement_temperature 133(2)
_cell_measurement_theta_max 30.5
_cell_measurement_theta_min 2.2
_cell_volume 4547.3(6)
_computing_cell_refinement 'Bruker Saint'
_computing_data_collection 'Bruker Smart'
_computing_data_reduction 'Bruker Saint'
_computing_molecular_graphics 'Siemens XP'
_computing_publication_material Shelxl-97
_computing_structure_refinement 'SHELXL-97 (Sheldrick, 1997)'
_computing_structure_solution 'SHELXS-97 (Sheldrick, 1990)'
_diffrn_ambient_temperature 133(2)
_diffrn_detector_area_resol_mean 8.192
_diffrn_measured_fraction_theta_full 0.999
_diffrn_measured_fraction_theta_max 0.999
_diffrn_measurement_device_type 'Bruker smart 1000 CCD'
_diffrn_measurement_method '\w- & \f-scan'
_diffrn_radiation_monochromator graphite
_diffrn_radiation_source 'fine-focus sealed tube'
_diffrn_radiation_type MoK\a
_diffrn_radiation_wavelength 0.71073
_diffrn_reflns_av_R_equivalents 0.0399
_diffrn_reflns_av_sigmaI/netI 0.0274
_diffrn_reflns_limit_h_max 24
_diffrn_reflns_limit_h_min -24
_diffrn_reflns_limit_k_max 20
_diffrn_reflns_limit_k_min -20
_diffrn_reflns_limit_l_max 26
_diffrn_reflns_limit_l_min -26
_diffrn_reflns_number 63850
_diffrn_reflns_theta_full 30.00
_diffrn_reflns_theta_max 30.03
_diffrn_reflns_theta_min 1.79
_exptl_absorpt_coefficient_mu 6.647
_exptl_absorpt_correction_T_max 0.3434
_exptl_absorpt_correction_T_min 0.2225
_exptl_absorpt_correction_type numerical
_exptl_absorpt_process_details XPREP
_exptl_crystal_colour yellow
_exptl_crystal_density_diffrn 1.798
_exptl_crystal_description 'prism hexagonal'
_exptl_crystal_F_000 2392
_exptl_crystal_size_max 0.28
_exptl_crystal_size_mid 0.25
_exptl_crystal_size_min 0.21
_refine_diff_density_max 1.149
_refine_diff_density_min -0.798
_refine_diff_density_rms 0.090
_refine_ls_extinction_method none
_refine_ls_goodness_of_fit_ref 1.012
_refine_ls_hydrogen_treatment riding
_refine_ls_matrix_type full
_refine_ls_number_parameters 550
_refine_ls_number_reflns 13299
_refine_ls_number_restraints 169
_refine_ls_restrained_S_all 1.005
_refine_ls_R_factor_all 0.0243
_refine_ls_R_factor_gt 0.0182
_refine_ls_shift/su_max 0.005
_refine_ls_shift/su_mean 0.000
_refine_ls_structure_factor_coef Fsqd
_refine_ls_weighting_details 'calc w=1/[\s^2^(Fo^2^)+(0.0217P)^2^] where P=(Fo^2^+2Fc^2^)/3'
_refine_ls_weighting_scheme calc
_refine_ls_wR_factor_gt 0.0426
_refine_ls_wR_factor_ref 0.0439
_reflns_number_gt 11508
_reflns_number_total 13299
_reflns_threshold_expression >2sigma(I)
_cod_data_source_file ic0491322Bsi20040702_065505_1.cif
_cod_data_source_block pgh53b
_cod_original_cell_volume 4547.3(5)
_cod_original_sg_symbol_H-M 'P 21/n'
_cod_database_code 4327409

loop_
_symmetry_equiv_pos_as_xyz
'x, y, z'
'-x, y+1/2, -z+1/2'
'-x, -y, -z'
'x, -y-1/2, z-1/2'

loop_
_atom_site_label
_atom_site_type_symbol
_atom_site_fract_x
_atom_site_fract_y
_atom_site_fract_z
_atom_site_U_iso_or_equiv
_atom_site_adp_type
_atom_site_occupancy
_atom_site_symmetry_multiplicity
_atom_site_calc_flag
_atom_site_refinement_flags
Au1 Au 0.246059(5) 0.704206(5) 0.171635(4) 0.01741(2) Uani 1 1 d .
Au2 Au 0.359182(5) 0.575668(5) 0.118218(4) 0.01858(2) Uani 1 1 d .
P1 P 0.20170(3) 0.82756(3) 0.09927(3) 0.01713(10) Uani 1 1 d .
P2 P 0.47591(3) 0.65224(4) 0.12030(3) 0.01903(11) Uani 1 1 d .
S1 S 0.28194(3) 0.58577(3) 0.25711(3) 0.02101(11) Uani 1 1 d .
S2 S 0.23903(3) 0.49375(4) 0.11066(3) 0.02095(11) Uani 1 1 d .
C1 C 0.13666(14) 0.31296(15) 0.12069(14) 0.0271(5) Uani 1 1 d U
H1 H 0.1401 0.3568 0.0848 0.033 Uiso 1 1 calc R
C2 C 0.09647(15) 0.22935(16) 0.10041(14) 0.0311(5) Uani 1 1 d U
H2 H 0.0722 0.2170 0.0502 0.037 Uiso 1 1 calc R
C3 C 0.09086(15) 0.16386(16) 0.15134(15) 0.0321(6) Uani 1 1 d U
H3 H 0.0633 0.1074 0.1359 0.039 Uiso 1 1 calc R
C4 C 0.12523(15) 0.18061(15) 0.22456(15) 0.0292(5) Uani 1 1 d U
H4 H 0.1218 0.1360 0.2599 0.035 Uiso 1 1 calc R
C4A C 0.16515(13) 0.26425(14) 0.24581(13) 0.0221(4) Uani 1 1 d U
C4B C 0.20253(14) 0.30038(14) 0.31861(13) 0.0226(4) Uani 1 1 d U
C5 C 0.21190(15) 0.25945(16) 0.38632(14) 0.0296(5) Uani 1 1 d U
H5 H 0.1933 0.1983 0.3896 0.035 Uiso 1 1 calc R
C6 C 0.24854(16) 0.30881(17) 0.44871(14) 0.0327(6) Uani 1 1 d U
H6 H 0.2552 0.2818 0.4953 0.039 Uiso 1 1 calc R
C7 C 0.27552(15) 0.39801(17) 0.44319(13) 0.0282(5) Uani 1 1 d U
H7 H 0.3000 0.4317 0.4864 0.034 Uiso 1 1 calc R
C8 C 0.26749(13) 0.43941(14) 0.37571(12) 0.0216(4) Uani 1 1 d U
H8 H 0.2874 0.5001 0.3732 0.026 Uiso 1 1 calc R
C8A C 0.23002(13) 0.39137(14) 0.31185(12) 0.0189(4) Uani 1 1 d U
C9 C 0.21471(12) 0.41324(13) 0.23347(11) 0.0173(4) Uani 1 1 d U
C9A C 0.17182(13) 0.33116(14) 0.19457(12) 0.0206(4) Uani 1 1 d U
C10 C 0.24105(12) 0.48898(13) 0.20369(11) 0.0168(4) Uani 1 1 d U
C11 C 0.17638(12) 0.80353(13) 0.00278(11) 0.0179(4) Uani 1 1 d DU
C12 C 0.15138(14) 0.71462(14) -0.02209(13) 0.0248(5) Uani 1 1 d DU
H12 H 0.1526 0.6664 0.0118 0.030 Uiso 1 1 calc R
C13 C 0.12477(16) 0.69692(15) -0.09657(13) 0.0298(5) Uani 1 1 d DU
H13 H 0.1073 0.6367 -0.1135 0.036 Uiso 1 1 calc R
C14 C 0.12367(15) 0.76672(16) -0.14601(13) 0.0284(5) Uani 1 1 d DU
H14 H 0.1046 0.7547 -0.1968 0.034 Uiso 1 1 calc R
C15 C 0.15040(14) 0.85459(16) -0.12153(12) 0.0251(5) Uani 1 1 d DU
H15 H 0.1510 0.9020 -0.1556 0.030 Uiso 1 1 calc R
C16 C 0.17611(13) 0.87298(14) -0.04789(12) 0.0215(4) Uani 1 1 d DU
H16 H 0.1938 0.9333 -0.0315 0.026 Uiso 1 1 calc R
C21 C 0.10790(13) 0.87021(13) 0.11432(12) 0.0192(4) Uani 1 1 d DU
C22 C 0.10382(15) 0.87881(16) 0.18574(13) 0.0290(5) Uani 1 1 d DU
H22 H 0.1509 0.8668 0.2250 0.035 Uiso 1 1 calc R
C23 C 0.03200(17) 0.90462(17) 0.19989(15) 0.0351(6) Uani 1 1 d DU
H23 H 0.0297 0.9100 0.2488 0.042 Uiso 1 1 calc R
C24 C -0.03707(15) 0.92283(15) 0.14272(15) 0.0307(5) Uani 1 1 d DU
H24 H -0.0868 0.9394 0.1525 0.037 Uiso 1 1 calc R
C25 C -0.03329(14) 0.91686(15) 0.07233(14) 0.0288(5) Uani 1 1 d DU
H25 H -0.0803 0.9307 0.0334 0.035 Uiso 1 1 calc R
C26 C 0.03895(13) 0.89063(14) 0.05735(12) 0.0231(4) Uani 1 1 d DU
H26 H 0.0411 0.8867 0.0084 0.028 Uiso 1 1 calc R
C31 C 0.27058(13) 0.92541(13) 0.11554(11) 0.0189(4) Uani 1 1 d DU
C32 C 0.24353(14) 1.01440(14) 0.12365(12) 0.0230(4) Uani 1 1 d DU
H32 H 0.1877 1.0251 0.1203 0.028 Uiso 1 1 calc R
C33 C 0.29850(15) 1.08737(15) 0.13664(12) 0.0265(5) Uani 1 1 d DU
H33 H 0.2802 1.1479 0.1427 0.032 Uiso 1 1 calc R
C34 C 0.37941(15) 1.07236(15) 0.14083(13) 0.0265(5) Uani 1 1 d DU
H34 H 0.4167 1.1225 0.1496 0.032 Uiso 1 1 calc R
C35 C 0.40655(14) 0.98401(16) 0.13232(13) 0.0273(5) Uani 1 1 d DU
H35 H 0.4623 0.9737 0.1348 0.033 Uiso 1 1 calc R
C36 C 0.35226(14) 0.91098(15) 0.12022(12) 0.0247(5) Uani 1 1 d DU
H36 H 0.3711 0.8505 0.1151 0.030 Uiso 1 1 calc R
C41 C 0.56254(13) 0.58296(14) 0.11372(12) 0.0218(4) Uani 1 1 d DU
C42 C 0.60020(16) 0.59414(17) 0.05856(14) 0.0317(5) Uani 1 1 d DU
H42 H 0.5788 0.6373 0.0207 0.038 Uiso 1 1 calc R
C43 C 0.66825(16) 0.54327(18) 0.05831(16) 0.0378(6) Uani 1 1 d DU
H43 H 0.6930 0.5507 0.0199 0.045 Uiso 1 1 calc R
C44 C 0.70065(17) 0.48129(18) 0.11397(16) 0.0410(7) Uani 1 1 d DU
H44 H 0.7486 0.4476 0.1147 0.049 Uiso 1 1 calc R
C45 C 0.66280(17) 0.46861(18) 0.16862(15) 0.0395(6) Uani 1 1 d DU
H45 H 0.6843 0.4252 0.2063 0.047 Uiso 1 1 calc R
C46 C 0.59396(15) 0.51884(16) 0.16862(14) 0.0307(5) Uani 1 1 d DU
H46 H 0.5681 0.5096 0.2060 0.037 Uiso 1 1 calc R
C51 C 0.45987(13) 0.73685(14) 0.04746(12) 0.0207(4) Uani 1 1 d DU
C52 C 0.51646(14) 0.80646(15) 0.04820(13) 0.0254(5) Uani 1 1 d DU
H52 H 0.5650 0.8103 0.0874 0.030 Uiso 1 1 calc R
C53 C 0.50203(15) 0.86991(16) -0.00801(13) 0.0290(5) Uani 1 1 d DU
H53 H 0.5410 0.9168 -0.0074 0.035 Uiso 1 1 calc R
C54 C 0.43115(15) 0.86549(17) -0.06511(13) 0.0304(5) Uani 1 1 d DU
H54 H 0.4215 0.9094 -0.1034 0.037 Uiso 1 1 calc R
C55 C 0.37413(15) 0.79659(17) -0.06623(13) 0.0303(5) Uani 1 1 d DU
H55 H 0.3253 0.7935 -0.1052 0.036 Uiso 1 1 calc R
C56 C 0.38874(14) 0.73254(16) -0.01040(12) 0.0253(5) Uani 1 1 d DU
H56 H 0.3500 0.6852 -0.0115 0.030 Uiso 1 1 calc R
C61 C 0.51477(13) 0.71753(13) 0.20419(11) 0.0184(4) Uani 1 1 d DU
C62 C 0.46162(13) 0.73956(15) 0.24493(12) 0.0226(4) Uani 1 1 d DU
H62 H 0.4070 0.7175 0.2299 0.027 Uiso 1 1 calc R
C63 C 0.48702(15) 0.79331(15) 0.30718(13) 0.0271(5) Uani 1 1 d DU
H63 H 0.4499 0.8078 0.3344 0.032 Uiso 1 1 calc R
C64 C 0.56646(15) 0.82579(15) 0.32957(13) 0.0274(5) Uani 1 1 d DU
H64 H 0.5838 0.8637 0.3716 0.033 Uiso 1 1 calc R
C65 C 0.62041(14) 0.80250(15) 0.29027(13) 0.0260(5) Uani 1 1 d DU
H65 H 0.6753 0.8236 0.3062 0.031 Uiso 1 1 calc R
C66 C 0.59566(13) 0.74888(14) 0.22802(12) 0.0231(4) Uani 1 1 d DU
H66 H 0.6334 0.7334 0.2016 0.028 Uiso 1 1 calc R
C71 C -0.0751(2) 0.5489(2) 0.06995(16) 0.0591(10) Uani 1 1 d U
H71A H -0.1336 0.5601 0.0453 0.071 Uiso 1 1 calc R
H71B H -0.0560 0.4970 0.0454 0.071 Uiso 1 1 calc R
C72 C -0.0259(3) 0.6336(3) 0.0678(2) 0.0698(11) Uani 1 1 d U
H72A H 0.0076 0.6256 0.0336 0.084 Uiso 1 1 calc R
H72B H -0.0620 0.6877 0.0525 0.084 Uiso 1 1 calc R
C73 C 0.0269(2) 0.6455(3) 0.1435(2) 0.0805(14) Uani 1 1 d U
H73A H 0.0848 0.6515 0.1440 0.097 Uiso 1 1 calc R
H73B H 0.0109 0.7014 0.1658 0.097 Uiso 1 1 calc R
C74 C 0.01508(18) 0.5624(2) 0.18396(18) 0.0488(8) Uani 1 1 d U
H74A H 0.0578 0.5159 0.1847 0.059 Uiso 1 1 calc R
H74B H 0.0169 0.5780 0.2348 0.059 Uiso 1 1 calc R
O O -0.06357(12) 0.52861(13) 0.14515(10) 0.0436(5) Uani 1 1 d U

loop_
_atom_site_aniso_label
_atom_site_aniso_U_11
_atom_site_aniso_U_22
_atom_site_aniso_U_33
_atom_site_aniso_U_23
_atom_site_aniso_U_13
_atom_site_aniso_U_12
Au1 0.01765(4) 0.01409(4) 0.02062(4) 0.00110(3) 0.00559(3) -0.00049(3)
Au2 0.02033(4) 0.01806(4) 0.01842(4) -0.00047(3) 0.00718(3) -0.00263(3)
P1 0.0179(3) 0.0144(2) 0.0197(3) 0.00010(19) 0.0061(2) 0.00006(19)
P2 0.0192(3) 0.0193(3) 0.0198(3) 0.0010(2) 0.0074(2) -0.0003(2)
S1 0.0285(3) 0.0160(2) 0.0173(3) 0.00034(18) 0.0044(2) -0.00353(19)
S2 0.0244(3) 0.0208(2) 0.0173(2) -0.00071(18) 0.0052(2) -0.0065(2)
C1 0.0277(12) 0.0223(11) 0.0310(13) -0.0021(9) 0.0077(10) -0.0077(9)
C2 0.0291(13) 0.0268(12) 0.0343(14) -0.0083(10) 0.0038(10) -0.0082(10)
C3 0.0265(12) 0.0182(11) 0.0531(16) -0.0078(10) 0.0135(11) -0.0064(9)
C4 0.0301(12) 0.0184(10) 0.0434(15) 0.0012(9) 0.0176(11) -0.0023(9)
C4A 0.0200(10) 0.0175(9) 0.0327(12) 0.0007(8) 0.0135(9) 0.0012(8)
C4B 0.0227(11) 0.0188(10) 0.0297(12) 0.0033(8) 0.0128(9) 0.0016(8)
C5 0.0344(13) 0.0227(11) 0.0357(14) 0.0087(9) 0.0167(11) 0.0025(9)
C6 0.0402(14) 0.0332(13) 0.0281(13) 0.0132(10) 0.0153(11) 0.0078(10)
C7 0.0301(13) 0.0333(12) 0.0220(12) 0.0045(9) 0.0084(9) 0.0070(10)
C8 0.0224(11) 0.0213(10) 0.0224(11) 0.0024(8) 0.0084(8) 0.0012(8)
C8A 0.0173(10) 0.0188(9) 0.0226(11) 0.0023(8) 0.0092(8) 0.0029(8)
C9 0.0157(9) 0.0171(9) 0.0204(10) -0.0003(7) 0.0072(8) 0.0003(7)
C9A 0.0174(10) 0.0169(9) 0.0293(12) -0.0004(8) 0.0095(8) -0.0009(8)
C10 0.0156(9) 0.0169(9) 0.0178(10) -0.0003(7) 0.0045(7) 0.0010(7)
C11 0.0173(10) 0.0171(9) 0.0201(10) -0.0019(7) 0.0064(8) 0.0001(7)
C12 0.0309(12) 0.0186(10) 0.0263(12) -0.0025(8) 0.0105(9) -0.0006(8)
C13 0.0358(13) 0.0221(11) 0.0305(13) -0.0086(9) 0.0075(10) -0.0040(9)
C14 0.0331(13) 0.0301(12) 0.0223(12) -0.0059(9) 0.0083(10) 0.0027(10)
C15 0.0266(12) 0.0271(11) 0.0236(11) 0.0016(9) 0.0104(9) 0.0009(9)
C16 0.0237(11) 0.0180(10) 0.0240(11) -0.0012(8) 0.0087(9) -0.0028(8)
C21 0.0203(10) 0.0141(9) 0.0245(11) -0.0003(7) 0.0086(8) -0.0007(7)
C22 0.0322(13) 0.0321(12) 0.0244(12) 0.0062(9) 0.0110(10) 0.0085(10)
C23 0.0438(15) 0.0355(13) 0.0341(14) 0.0075(11) 0.0241(12) 0.0131(11)
C24 0.0285(12) 0.0224(11) 0.0476(16) 0.0027(10) 0.0209(11) 0.0029(9)
C25 0.0196(11) 0.0255(11) 0.0398(14) -0.0032(10) 0.0061(10) 0.0017(9)
C26 0.0224(11) 0.0225(10) 0.0240(11) -0.0016(8) 0.0055(9) -0.0008(8)
C31 0.0213(10) 0.0180(9) 0.0176(10) -0.0003(7) 0.0058(8) -0.0021(8)
C32 0.0232(11) 0.0208(10) 0.0243(11) -0.0036(8) 0.0057(9) 0.0007(8)
C33 0.0340(13) 0.0197(10) 0.0246(12) -0.0041(8) 0.0064(10) -0.0025(9)
C34 0.0327(12) 0.0253(11) 0.0215(11) -0.0054(8) 0.0076(9) -0.0121(9)
C35 0.0222(11) 0.0317(12) 0.0290(13) -0.0035(9) 0.0090(9) -0.0039(9)
C36 0.0251(11) 0.0225(11) 0.0279(12) -0.0020(9) 0.0097(9) 0.0008(8)
C41 0.0214(11) 0.0217(10) 0.0230(11) -0.0031(8) 0.0073(8) -0.0009(8)
C42 0.0353(14) 0.0332(13) 0.0309(13) 0.0007(10) 0.0163(11) 0.0027(10)
C43 0.0386(15) 0.0394(14) 0.0434(16) -0.0098(12) 0.0247(12) 0.0022(11)
C44 0.0307(14) 0.0372(14) 0.0556(18) -0.0146(13) 0.0126(12) 0.0082(11)
C45 0.0409(15) 0.0361(14) 0.0390(15) 0.0007(11) 0.0075(12) 0.0171(12)
C46 0.0361(14) 0.0291(12) 0.0289(13) 0.0024(10) 0.0126(10) 0.0066(10)
C51 0.0197(10) 0.0227(10) 0.0224(11) 0.0021(8) 0.0102(8) 0.0015(8)
C52 0.0208(11) 0.0286(11) 0.0265(12) 0.0059(9) 0.0063(9) -0.0002(9)
C53 0.0283(12) 0.0298(12) 0.0314(13) 0.0078(10) 0.0123(10) -0.0009(9)
C54 0.0307(13) 0.0341(12) 0.0289(13) 0.0120(10) 0.0124(10) 0.0079(10)
C55 0.0253(12) 0.0398(14) 0.0242(12) 0.0053(10) 0.0042(9) 0.0049(10)
C56 0.0241(11) 0.0297(11) 0.0231(11) 0.0005(9) 0.0085(9) -0.0008(9)
C61 0.0198(10) 0.0161(9) 0.0192(10) 0.0026(7) 0.0052(8) 0.0005(7)
C62 0.0181(10) 0.0249(10) 0.0261(12) -0.0013(8) 0.0084(8) -0.0016(8)
C63 0.0284(12) 0.0270(11) 0.0286(12) -0.0036(9) 0.0125(10) 0.0011(9)
C64 0.0330(13) 0.0220(10) 0.0268(12) -0.0047(9) 0.0079(10) -0.0055(9)
C65 0.0236(11) 0.0233(11) 0.0296(12) 0.0014(9) 0.0048(9) -0.0071(9)
C66 0.0214(10) 0.0211(10) 0.0289(12) 0.0029(8) 0.0104(9) -0.0013(8)
C71 0.087(3) 0.0597(19) 0.0305(16) -0.0099(14) 0.0165(16) -0.0340(18)
C72 0.088(3) 0.072(2) 0.052(2) 0.0093(18) 0.023(2) -0.030(2)
C73 0.062(2) 0.082(3) 0.077(3) 0.028(2) -0.013(2) -0.041(2)
C74 0.0326(15) 0.0576(19) 0.0526(19) 0.0097(15) 0.0058(13) -0.0029(13)
O 0.0524(12) 0.0475(11) 0.0313(10) -0.0002(8) 0.0123(9) -0.0231(9)

loop_
_atom_type_symbol
_atom_type_description
_atom_type_scat_dispersion_real
_atom_type_scat_dispersion_imag
_atom_type_scat_source
C C 0.0033 0.0016 'International Tables Vol C Tables 4.2.6.8 and 6.1.1.4'
H H 0.0000 0.0000 'International Tables Vol C Tables 4.2.6.8 and 6.1.1.4'
O O 0.0106 0.0060 'International Tables Vol C Tables 4.2.6.8 and 6.1.1.4'
P P 0.1023 0.0942 'International Tables Vol C Tables 4.2.6.8 and 6.1.1.4'
S S 0.1246 0.1234 'International Tables Vol C Tables 4.2.6.8 and 6.1.1.4'
Au Au -2.0133 8.8022 'International Tables Vol C Tables 4.2.6.8 and 6.1.1.4'

loop_
_exptl_crystal_face_index_h
_exptl_crystal_face_index_k
_exptl_crystal_face_index_l
_exptl_crystal_face_perp_dist
1.00 0.00 0.00 0.1020
-1.00 0.00 0.00 0.1110
-1.00 -1.00 0.00 0.1130
1.00 1.00 0.00 0.1320
1.00 -1.00 0.00 0.1010
-1.00 1.00 0.00 0.1220
-1.00 0.00 2.00 0.1370
0.00 0.00 -1.00 0.1170
2.00 -3.00 -4.00 0.1240
0.00 0.00 1.00 0.1590

loop_
_geom_angle_atom_site_label_1
_geom_angle_atom_site_label_2
_geom_angle_atom_site_label_3
_geom_angle
P1 Au1 S1 171.95(2)
P1 Au1 Au2 114.395(15)
S1 Au1 Au2 73.648(15)
P2 Au2 S2 177.23(2)
P2 Au2 Au1 109.138(15)
S2 Au2 Au1 72.946(15)
C11 P1 C21 105.04(10)
C11 P1 C31 106.49(10)
C21 P1 C31 105.28(9)
C11 P1 Au1 114.55(7)
C21 P1 Au1 109.40(7)
C31 P1 Au1 115.22(7)
C51 P2 C61 105.23(10)
C51 P2 C41 105.70(10)
C61 P2 C41 104.28(10)
C51 P2 Au2 111.98(7)
C61 P2 Au2 111.76(7)
C41 P2 Au2 116.94(7)
C10 S1 Au1 101.42(7)
C10 S2 Au2 100.85(7)
C2 C1 C9A 118.9(2)
C3 C2 C1 121.9(2)
C4 C3 C2 120.0(2)
C3 C4 C4A 118.9(2)
C4 C4A C9A 121.7(2)
C4 C4A C4B 129.7(2)
C9A C4A C4B 108.54(18)
C5 C4B C8A 121.8(2)
C5 C4B C4A 129.8(2)
C8A C4B C4A 108.36(19)
C6 C5 C4B 119.2(2)
C5 C6 C7 119.8(2)
C6 C7 C8 121.6(2)
C7 C8 C8A 119.7(2)
C8 C8A C4B 117.8(2)
C8 C8A C9 133.27(19)
C4B C8A C9 108.82(18)
C10 C9 C8A 127.36(18)
C10 C9 C9A 127.49(19)
C8A C9 C9A 104.90(17)
C1 C9A C4A 118.59(19)
C1 C9A C9 132.1(2)
C4A C9A C9 109.26(19)
C9 C10 S1 121.42(16)
C9 C10 S2 122.18(15)
S1 C10 S2 116.37(11)
C16 C11 C12 119.2(2)
C16 C11 P1 121.48(15)
C12 C11 P1 119.17(16)
C13 C12 C11 119.9(2)
C14 C13 C12 120.2(2)
C13 C14 C15 120.1(2)
C16 C15 C14 120.1(2)
C15 C16 C11 120.46(19)
C26 C21 C22 119.0(2)
C26 C21 P1 122.54(17)
C22 C21 P1 118.41(17)
C23 C22 C21 120.6(2)
C22 C23 C24 120.1(2)
C25 C24 C23 119.9(2)
C24 C25 C26 120.5(2)
C21 C26 C25 119.9(2)
C36 C31 C32 119.36(19)
C36 C31 P1 118.91(16)
C32 C31 P1 121.72(17)
C33 C32 C31 119.9(2)
C34 C33 C32 120.3(2)
C33 C34 C35 120.1(2)
C36 C35 C34 119.8(2)
C35 C36 C31 120.5(2)
C42 C41 C46 119.2(2)
C42 C41 P2 123.02(17)
C46 C41 P2 117.71(18)
C43 C42 C41 120.6(2)
C42 C43 C44 120.0(3)
C43 C44 C45 119.7(2)
C46 C45 C44 120.4(2)
C45 C46 C41 120.0(2)
C52 C51 C56 119.1(2)
C52 C51 P2 121.76(17)
C56 C51 P2 119.17(17)
C53 C52 C51 120.2(2)
C52 C53 C54 120.5(2)
C53 C54 C55 119.8(2)
C56 C55 C54 119.8(2)
C55 C56 C51 120.6(2)
C62 C61 C66 118.7(2)
C62 C61 P2 118.74(16)
C66 C61 P2 122.48(17)
C63 C62 C61 121.0(2)
C64 C63 C62 120.0(2)
C65 C64 C63 119.4(2)
C64 C65 C66 121.0(2)
C65 C66 C61 119.8(2)
O C71 C72 106.1(2)
C73 C72 C71 105.1(3)
C74 C73 C72 106.3(3)
O C74 C73 104.8(2)
C74 O C71 107.3(2)

loop_
_geom_bond_atom_site_label_1
_geom_bond_atom_site_label_2
_geom_bond_distance
Au1 P1 2.2600(5)
Au1 S1 2.3330(5)
Au1 Au2 3.05910(18)
Au2 P2 2.2713(6)
Au2 S2 2.3390(5)
P1 C11 1.808(2)
P1 C21 1.813(2)
P1 C31 1.814(2)
P2 C51 1.820(2)
P2 C61 1.821(2)
P2 C41 1.821(2)
S1 C10 1.762(2)
S2 C10 1.772(2)
C1 C2 1.395(3)
C1 C9A 1.397(3)
C2 C3 1.384(4)
C3 C4 1.380(4)
C4 C4A 1.396(3)
C4A C9A 1.407(3)
C4A C4B 1.457(3)
C4B C5 1.393(3)
C4B C8A 1.420(3)
C5 C6 1.382(4)
C6 C7 1.388(3)
C7 C8 1.395(3)
C8 C8A 1.396(3)
C8A C9 1.482(3)
C9 C10 1.371(3)
C9 C9A 1.484(3)
C11 C16 1.398(3)
C11 C12 1.400(3)
C12 C13 1.392(3)
C13 C14 1.383(3)
C14 C15 1.391(3)
C15 C16 1.379(3)
C21 C26 1.393(3)
C21 C22 1.393(3)
C22 C23 1.379(3)
C23 C24 1.390(4)
C24 C25 1.369(4)
C25 C26 1.394(3)
C31 C36 1.387(3)
C31 C32 1.395(3)
C32 C33 1.390(3)
C33 C34 1.377(3)
C34 C35 1.389(3)
C35 C36 1.384(3)
C41 C42 1.390(3)
C41 C46 1.393(3)
C42 C43 1.377(3)
C43 C44 1.385(4)
C44 C45 1.387(4)
C45 C46 1.382(3)
C51 C52 1.395(3)
C51 C56 1.395(3)
C52 C53 1.384(3)
C53 C54 1.385(3)
C54 C55 1.391(3)
C55 C56 1.385(3)
C61 C62 1.389(3)
C61 C66 1.402(3)
C62 C63 1.387(3)
C63 C64 1.384(3)
C64 C65 1.384(3)
C65 C66 1.386(3)
C71 O 1.427(3)
C71 C72 1.496(4)
C72 C73 1.485(5)
C73 C74 1.477(4)
C74 O 1.426(3)
